data_7106974
loop_
_publ_author_name
'Philip J. Bailey'
'Nicola L. Bell'
'Lim Li Gim'
'Tai Yucheng'
'Nicholas Funnell'
'Fraser White'
'Simon Parsons'

_publ_section_title
;
 'Twisted' scorpionates: synthesis of a tris(2-pyridonyl)borate (Thp)
 ligand; lessons in the requirements for successful B(L2D)3 type ligands
;
_journal_name_full Chem.Commun.
_journal_page_first 11659
_journal_paper_doi 10.1039/c1cc14473a
_journal_volume 47
_journal_year 2011
_chemical_formula_moiety 'C24 H24 B1 Cl7 Cu1 N5 O3'
_chemical_formula_sum 'C24 H24 B Cl7 Cu N5 O3'
_chemical_formula_weight 753.01
_space_group_IT_number 14
_symmetry_cell_setting monoclinic
_symmetry_space_group_name_Hall '-P 2ybc'
_symmetry_space_group_name_H-M 'P 1 21/c 1'
_atom_sites_solution_hydrogens geom
_atom_sites_solution_primary direct
_audit_creation_date 11-03-28
_audit_creation_method CRYSTALS_ver_14.06
_cell_angle_alpha 90
_cell_angle_beta 91.247(3)
_cell_angle_gamma 90
_cell_formula_units_Z 4
_cell_length_a 8.5238(2)
_cell_length_b 16.9403(5)
_cell_length_c 21.7245(6)
_cell_measurement_reflns_used 17681
_cell_measurement_temperature 100
_cell_measurement_theta_max 73
_cell_measurement_theta_min 2
_cell_volume 3136.18(15)
_computing_cell_refinement 'USER DEFINED CELL REFINEMENT'
_computing_data_collection 'USER DEFINED DATA COLLECTION'
_computing_data_reduction 'USER DEFINED DATA REDUCTION'
_computing_molecular_graphics 'CAMERON (Watkin et al., 1996)'
_computing_publication_material 'CRYSTALS (Betteridge et al., 2003)'
_computing_structure_refinement 'CRYSTALS (Betteridge et al., 2003)'
_computing_structure_solution 'SIR92 (Altomare et al., 1994)'
_diffrn_ambient_temperature 100
_diffrn_measured_fraction_theta_full 0.995
_diffrn_measured_fraction_theta_max 0.991
_diffrn_measurement_device Serial
_diffrn_measurement_device_type 'Agilent Technologies SuperNova'
_diffrn_measurement_method \w
_diffrn_radiation_monochromator graphite
_diffrn_radiation_type 'Cu K\a'
_diffrn_radiation_wavelength 1.54184
_diffrn_reflns_av_R_equivalents 0.051
_diffrn_reflns_limit_h_max 10
_diffrn_reflns_limit_h_min -9
_diffrn_reflns_limit_k_max 20
_diffrn_reflns_limit_k_min -20
_diffrn_reflns_limit_l_max 26
_diffrn_reflns_limit_l_min -26
_diffrn_reflns_number 29658
_diffrn_reflns_theta_full 71.390
_diffrn_reflns_theta_max 72.847
_diffrn_reflns_theta_min 3.309
_diffrn_standards_number 0
_exptl_absorpt_coefficient_mu 6.778
_exptl_absorpt_correction_T_max 0.50
_exptl_absorpt_correction_T_min 0.35
_exptl_absorpt_correction_type multi-scan
_exptl_absorpt_process_details 'DENZO/SCALEPACK (Otwinowski & Minor, 1997)'
_exptl_crystal_colour block
_exptl_crystal_density_diffrn 1.595
_exptl_crystal_density_method 'not measured'
_exptl_crystal_description colourless
_exptl_crystal_F_000 1520
_exptl_crystal_size_max 0.176
_exptl_crystal_size_mid 0.151
_exptl_crystal_size_min 0.102
_refine_diff_density_max 1.20
_refine_diff_density_min -1.15
_refine_ls_extinction_method None
_refine_ls_goodness_of_fit_ref 1.0016
_refine_ls_hydrogen_treatment none
_refine_ls_matrix_type full
_refine_ls_number_parameters 460
_refine_ls_number_reflns 6197
_refine_ls_number_restraints 15
_refine_ls_R_factor_all 0.0604
_refine_ls_R_factor_gt 0.0570
_refine_ls_shift/su_max 0.0002370
_refine_ls_shift/su_mean 0.0000225
_refine_ls_structure_factor_coef Fsqd
_refine_ls_weighting_details
;
Method= Modified Sheldrick
w=1/[\s^2^(F^2^) + ( 0.07P)^2^ + 8.21P]
,where P=(max(Fo^2^,0) + 2Fc^2^)/3
;
_refine_ls_weighting_scheme calc
_refine_ls_wR_factor_all 0.1444
_refine_ls_wR_factor_gt 0.1417
_refine_ls_wR_factor_ref 0.1444
_reflns_limit_h_max 10
_reflns_limit_h_min -10
_reflns_limit_k_max 20
_reflns_limit_k_min 0
_reflns_limit_l_max 26
_reflns_limit_l_min 0
_reflns_number_gt 5739
_reflns_number_total 6197
_reflns_threshold_expression I>2.0\s(I)
_oxford_diffrn_Wilson_B_factor 2.49
_oxford_diffrn_Wilson_scale 0.08
_oxford_refine_ls_r_factor_ref 0.0604
_oxford_refine_ls_scale 3.60(5)
_oxford_reflns_number_all 6197
_oxford_reflns_threshold_expression_ref I>-10.0\s(I)
_oxford_structure_analysis_title 'pb1003 in P2(1)/c'
_cod_data_source_file c1cc14473a.txt
_cod_data_source_block pb1003
_cod_original_cell_volume 3136.17(16)
_cod_original_sg_symbol_H-M 'P 1 21/c 1 '
_cod_original_formula_sum 'C24 H24 B1 Cl7 Cu1 N5 O3'
_cod_database_code 7106974

loop_
_symmetry_equiv_pos_as_xyz
x,y,z
-x,-y,-z
-x,y+1/2,-z+1/2
x,-y+1/2,z+1/2

loop_
_atom_site_label
_atom_site_type_symbol
_atom_site_fract_x
_atom_site_fract_y
_atom_site_fract_z
_atom_site_U_iso_or_equiv
_atom_site_occupancy
_atom_site_adp_type
_atom_site_refinement_flags_posn
_atom_site_refinement_flags_adp
_atom_site_disorder_group
Cu1 Cu 0.74045(5) 0.54203(3) 0.315430(19) 0.0247 1.0000 Uani . . .
Cl1 Cl 0.82436(10) 0.48009(8) 0.22769(4) 0.0592 1.0000 Uani . . .
Cl101 Cl 0.4309(2) 0.96566(10) 0.45822(8) 0.0406 0.5000 Uani . . 1
Cl102 Cl 0.2595(2) 0.82854(12) 0.41606(11) 0.0508 0.5000 Uani . . 1
Cl103 Cl 0.5558(2) 0.86869(10) 0.36222(7) 0.0363 0.5000 Uani . . 1
Cl104 Cl 0.3029(3) 0.92809(17) 0.45033(11) 0.0652 0.5000 Uani . . 2
Cl105 Cl 0.4029(3) 0.81223(12) 0.36278(11) 0.0607 0.5000 Uani . . 2
Cl106 Cl 0.6035(3) 0.94381(12) 0.39234(10) 0.0501 0.5000 Uani . . 2
Cl201 Cl 0.9051(2) 0.59508(12) 0.00001(11) 0.0479 0.5000 Uani . . 1
Cl202 Cl 0.9997(3) 0.54927(14) 0.12233(9) 0.0488 0.5000 Uani . . 1
Cl203 Cl 1.0961(3) 0.69956(14) 0.07464(13) 0.0642 0.5000 Uani . . 1
Cl205 Cl 0.9009(6) 0.6207(3) 0.0512(3) 0.1603 0.5000 Uani . U 2
Cl206 Cl 1.1525(3) 0.51524(12) 0.09280(11) 0.0554 0.5000 Uani . U 2
Cl207 Cl 1.1284(3) 0.67553(13) 0.13612(13) 0.0646 0.5000 Uani . U 2
O11 O 0.7856(2) 0.66038(12) 0.41964(10) 0.0242 1.0000 Uani . . .
O18 O 0.5086(2) 0.64514(12) 0.39145(9) 0.0206 1.0000 Uani . . .
O25 O 0.6425(2) 0.54038(11) 0.44765(8) 0.0185 1.0000 Uani . . .
N7 N 0.5916(3) 0.66463(14) 0.49833(11) 0.0209 1.0000 Uani . . .
N13 N 0.8066(3) 0.65738(18) 0.31404(13) 0.0337 1.0000 Uani . . .
N20 N 0.5021(3) 0.54320(14) 0.32010(10) 0.0199 1.0000 Uani . . .
N27 N 0.8330(3) 0.48328(15) 0.38884(11) 0.0229 1.0000 Uani . . .
N300 N 0.4534(11) 0.7707(5) 0.6647(5) 0.0369 0.5000 Uani . . 1
N400 N 0.5178(10) 0.7859(6) 0.6599(4) 0.0296 0.5000 Uani . . 2
C4 C 0.5193(5) 0.7419(2) 0.60879(16) 0.0432 1.0000 Uani . . .
C5 C 0.5150(4) 0.6590(2) 0.60329(14) 0.0318 1.0000 Uani . . .
C6 C 0.5514(3) 0.62392(17) 0.54900(13) 0.0221 1.0000 Uani . . .
C8 C 0.5931(5) 0.74433(19) 0.50267(16) 0.0357 1.0000 Uani . . .
C9 C 0.5590(6) 0.7838(2) 0.55529(18) 0.0489 1.0000 Uani . . .
C12 C 0.8255(3) 0.69599(19) 0.36677(15) 0.0282 1.0000 Uani . . .
C14 C 0.8530(5) 0.6946(3) 0.2624(2) 0.0535 1.0000 Uani . . .
C15 C 0.9204(6) 0.7672(3) 0.2620(2) 0.0645 1.0000 Uani . . .
C16 C 0.9431(5) 0.8060(3) 0.3167(3) 0.0582 1.0000 Uani . . .
C17 C 0.8944(4) 0.7704(2) 0.3701(2) 0.0416 1.0000 Uani . . .
C19 C 0.4276(3) 0.59816(17) 0.35272(12) 0.0191 1.0000 Uani . . .
C21 C 0.4150(3) 0.49786(18) 0.28072(12) 0.0224 1.0000 Uani . . .
C22 C 0.2561(4) 0.5059(2) 0.27229(15) 0.0298 1.0000 Uani . . .
C23 C 0.1810(4) 0.5645(2) 0.30538(16) 0.0346 1.0000 Uani . . .
C24 C 0.2658(4) 0.61079(19) 0.34581(14) 0.0273 1.0000 Uani . . .
C26 C 0.7655(3) 0.49081(16) 0.44328(13) 0.0211 1.0000 Uani . . .
C28 C 0.9498(4) 0.4293(2) 0.38431(17) 0.0330 1.0000 Uani . . .
C29 C 0.9997(4) 0.3829(2) 0.4325(2) 0.0422 1.0000 Uani . . .
C30 C 0.9266(4) 0.3911(2) 0.4891(2) 0.0433 1.0000 Uani . . .
C31 C 0.8079(4) 0.4459(2) 0.49461(16) 0.0317 1.0000 Uani . . .
C100 C 0.3924(5) 0.9084(2) 0.38884(19) 0.0436 1.0000 Uani . . .
C200 C 1.0570(10) 0.6001(5) 0.0568(4) 0.0418 0.5000 Uani . . 1
C204 C 1.0226(10) 0.5967(5) 0.1095(4) 0.0452 0.5000 Uani . U 2
C301 C 0.4556(15) 0.8564(5) 0.6727(4) 0.0493 0.5000 Uani . . 1
C302 C 0.410(2) 0.7230(8) 0.7175(7) 0.0584 0.5000 Uani . . 1
C400 C 0.5392(11) 0.8720(5) 0.6623(4) 0.0387 0.5000 Uani . . 2
C401 C 0.4739(14) 0.7437(7) 0.7154(5) 0.0402 0.5000 Uani . . 2
B10 B 0.6362(4) 0.62376(18) 0.43421(14) 0.0190 1.0000 Uani . . .
H51 H 0.4868 0.6283 0.6361 0.0380 1.0000 Uiso R . .
H61 H 0.5486 0.5690 0.5464 0.0273 1.0000 Uiso R . .
H81 H 0.6192 0.7733 0.4675 0.0429 1.0000 Uiso R . .
H91 H 0.5627 0.8385 0.5554 0.0591 1.0000 Uiso R . .
H141 H 0.8361 0.6682 0.2255 0.0641 1.0000 Uiso R . .
H151 H 0.9514 0.7901 0.2251 0.0771 1.0000 Uiso R . .
H161 H 0.9898 0.8552 0.3177 0.0700 1.0000 Uiso R . .
H171 H 0.9090 0.7949 0.4078 0.0502 1.0000 Uiso R . .
H211 H 0.4669 0.4597 0.2570 0.0269 1.0000 Uiso R . .
H221 H 0.2010 0.4733 0.2453 0.0355 1.0000 Uiso R . .
H231 H 0.0746 0.5724 0.2997 0.0415 1.0000 Uiso R . .
H241 H 0.2183 0.6498 0.3688 0.0332 1.0000 Uiso R . .
H281 H 0.9953 0.4237 0.3463 0.0388 1.0000 Uiso R . .
H291 H 1.0812 0.3466 0.4273 0.0511 1.0000 Uiso R . .
H301 H 0.9576 0.3605 0.5232 0.0518 1.0000 Uiso R . .
H311 H 0.7571 0.4526 0.5320 0.0381 1.0000 Uiso R . .
H2001 H 1.1512 0.5744 0.0414 0.0501 0.5000 Uiso R . 1
H2041 H 0.9565 0.5802 0.1438 0.0544 0.5000 Uiso R . 2
H3011 H 0.4206 0.8691 0.7131 0.0740 0.5000 Uiso R . 1
H3013 H 0.3871 0.8806 0.6425 0.0741 0.5000 Uiso R . 1
H3012 H 0.5604 0.8757 0.6677 0.0740 0.5000 Uiso R . 1
H3021 H 0.5008 0.6954 0.7336 0.0879 0.5000 Uiso R . 1
H3022 H 0.3699 0.7569 0.7488 0.0878 0.5000 Uiso R . 1
H3023 H 0.3307 0.6856 0.7059 0.0878 0.5000 Uiso R . 1
H4002 H 0.5380 0.8884 0.7047 0.0580 0.5000 Uiso R . 2
H4001 H 0.6374 0.8861 0.6444 0.0579 0.5000 Uiso R . 2
H4003 H 0.4549 0.8968 0.6396 0.0579 0.5000 Uiso R . 2
H4012 H 0.5553 0.7072 0.7279 0.0609 0.5000 Uiso R . 2
H4011 H 0.4588 0.7802 0.7483 0.0609 0.5000 Uiso R . 2
H4013 H 0.3776 0.7151 0.7085 0.0610 0.5000 Uiso R . 2
H1001 H 0.3396 0.9406 0.3574 0.0519 1.0000 Uiso R . .

loop_
_atom_site_aniso_label
_atom_site_aniso_U_11
_atom_site_aniso_U_22
_atom_site_aniso_U_33
_atom_site_aniso_U_23
_atom_site_aniso_U_13
_atom_site_aniso_U_12
Cu1 0.0183(2) 0.0362(3) 0.0197(2) -0.00189(17) 0.00114(16) 0.00337(17)
Cl1 0.0259(4) 0.1149(9) 0.0366(5) -0.0431(5) -0.0063(3) 0.0172(5)
Cl101 0.0627(11) 0.0294(8) 0.0297(8) -0.0045(6) 0.0006(7) 0.0013(7)
Cl102 0.0324(8) 0.0456(10) 0.0742(13) 0.0035(9) -0.0009(8) -0.0102(7)
Cl103 0.0410(8) 0.0433(9) 0.0247(7) 0.0068(6) 0.0062(6) 0.0113(7)
Cl104 0.0640(14) 0.0851(17) 0.0467(11) -0.0212(11) 0.0061(10) 0.0082(12)
Cl105 0.0794(15) 0.0345(10) 0.0676(14) -0.0188(9) -0.0148(12) 0.0081(9)
Cl106 0.0571(11) 0.0453(10) 0.0475(10) 0.0035(8) -0.0077(9) 0.0034(9)
Cl201 0.0406(10) 0.0417(10) 0.0615(12) 0.0115(9) -0.0007(9) 0.0064(8)
Cl202 0.0550(11) 0.0556(13) 0.0361(9) -0.0020(9) 0.0051(8) 0.0044(9)
Cl203 0.0701(14) 0.0444(11) 0.0786(16) -0.0120(11) 0.0129(12) -0.0093(10)
Cl205 0.136(4) 0.128(4) 0.211(6) 0.083(4) -0.126(4) -0.038(3)
Cl206 0.0641(13) 0.0434(10) 0.0600(12) -0.0038(9) 0.0297(10) 0.0057(9)
Cl207 0.0671(14) 0.0420(11) 0.0855(17) -0.0042(11) 0.0163(12) -0.0022(10)
O11 0.0186(9) 0.0253(10) 0.0287(11) 0.0088(8) -0.0020(8) -0.0020(8)
O18 0.0208(9) 0.0232(10) 0.0176(9) -0.0004(7) -0.0021(7) 0.0042(8)
O25 0.0205(9) 0.0181(9) 0.0169(9) 0.0001(7) 0.0012(7) 0.0007(7)
N7 0.0268(12) 0.0182(11) 0.0175(11) 0.0001(9) -0.0038(9) 0.0010(9)
N13 0.0282(13) 0.0423(16) 0.0310(14) 0.0152(12) 0.0069(11) 0.0003(12)
N20 0.0190(11) 0.0253(12) 0.0154(11) 0.0027(9) -0.0006(9) -0.0006(9)
N27 0.0190(11) 0.0226(12) 0.0270(12) -0.0026(10) -0.0021(9) 0.0024(9)
N300 0.056(6) 0.025(4) 0.030(4) -0.005(3) 0.001(5) 0.006(4)
N400 0.040(5) 0.030(4) 0.019(3) -0.010(3) 0.002(3) 0.000(3)
C4 0.071(3) 0.0347(19) 0.0233(16) -0.0095(14) -0.0128(16) 0.0211(18)
C5 0.0453(19) 0.0300(16) 0.0199(14) -0.0013(12) -0.0009(13) 0.0102(14)
C6 0.0259(14) 0.0202(13) 0.0203(13) 0.0001(11) 0.0003(11) 0.0005(11)
C8 0.061(2) 0.0179(14) 0.0282(16) 0.0027(12) -0.0060(15) 0.0017(14)
C9 0.089(3) 0.0213(16) 0.0354(19) -0.0064(14) -0.013(2) 0.0125(18)
C12 0.0184(13) 0.0279(15) 0.0384(17) 0.0150(13) 0.0041(12) 0.0040(11)
C14 0.050(2) 0.069(3) 0.042(2) 0.026(2) 0.0115(18) -0.006(2)
C15 0.058(3) 0.070(3) 0.066(3) 0.046(3) 0.019(2) -0.001(2)
C16 0.045(2) 0.036(2) 0.094(4) 0.036(2) 0.021(2) 0.0020(17)
C17 0.0328(17) 0.0248(16) 0.068(3) 0.0122(16) 0.0138(17) 0.0023(13)
C19 0.0183(13) 0.0252(14) 0.0140(12) 0.0045(10) 0.0007(10) 0.0022(10)
C21 0.0257(14) 0.0265(14) 0.0152(12) 0.0009(11) 0.0011(10) -0.0021(11)
C22 0.0255(15) 0.0364(17) 0.0273(15) -0.0002(13) -0.0039(12) -0.0070(13)
C23 0.0173(14) 0.049(2) 0.0371(17) 0.0028(15) -0.0032(12) 0.0003(13)
C24 0.0216(14) 0.0343(16) 0.0260(14) 0.0023(12) 0.0017(11) 0.0049(12)
C26 0.0191(13) 0.0191(13) 0.0249(14) 0.0000(11) -0.0049(10) -0.0014(10)
C28 0.0207(14) 0.0344(17) 0.0437(19) -0.0076(14) -0.0013(13) 0.0062(13)
C29 0.0259(16) 0.0323(18) 0.068(3) 0.0023(17) -0.0065(16) 0.0113(14)
C30 0.0350(18) 0.0378(19) 0.056(2) 0.0170(17) -0.0147(17) 0.0078(15)
C31 0.0299(16) 0.0333(17) 0.0314(16) 0.0087(13) -0.0074(13) -0.0005(13)
C100 0.052(2) 0.0321(18) 0.046(2) -0.0080(15) -0.0200(17) 0.0132(16)
C200 0.046(4) 0.040(4) 0.041(4) 0.008(3) 0.010(3) 0.001(3)
C204 0.052(4) 0.019(3) 0.065(4) 0.024(3) 0.019(3) -0.004(3)
C301 0.082(8) 0.027(4) 0.039(5) -0.005(3) 0.009(5) 0.005(5)
C302 0.105(12) 0.040(7) 0.031(5) -0.005(4) 0.023(7) 0.007(6)
C400 0.052(5) 0.032(4) 0.032(4) -0.017(3) 0.004(4) -0.002(4)
C401 0.062(7) 0.041(6) 0.018(4) -0.008(4) 0.012(4) 0.002(4)
B10 0.0206(14) 0.0190(14) 0.0173(14) 0.0014(11) -0.0015(11) -0.0011(11)

loop_
_atom_type_symbol
_atom_type_scat_dispersion_real
_atom_type_scat_dispersion_imag
_atom_type_scat_Cromer_Mann_a1
_atom_type_scat_Cromer_Mann_b1
_atom_type_scat_Cromer_Mann_a2
_atom_type_scat_Cromer_Mann_b2
_atom_type_scat_Cromer_Mann_a3
_atom_type_scat_Cromer_Mann_b3
_atom_type_scat_Cromer_Mann_a4
_atom_type_scat_Cromer_Mann_b4
_atom_type_scat_Cromer_Mann_c
_atom_type_scat_source
C 0.0181 0.0091 2.3100 20.8439 1.0200 10.2075 1.5886 0.5687 0.8650 51.6512 0.2156 'International Tables Vol C 4.2.6.8 and 6.1.1.4'
H 0.0000 0.0000 0.4930 10.5109 0.3229 26.1257 0.1402 3.1424 0.0408 57.7998 0.0030 'International Tables Vol C 4.2.6.8 and 6.1.1.4'
B 0.0090 0.0039 2.0545 23.2185 1.3326 1.0210 1.0979 60.3498 0.7068 0.1403 -0.1932 'International Tables Vol C 4.2.6.8 and 6.1.1.4'
N 0.0311 0.0180 12.2126 0.0057 3.1322 9.8933 2.0125 28.9975 1.1663 0.5826 -11.5290 'International Tables Vol C 4.2.6.8 and 6.1.1.4'
O 0.0492 0.0322 3.0485 13.2771 2.2868 5.7011 1.5463 0.3239 0.8670 32.9089 0.2508 'International Tables Vol C 4.2.6.8 and 6.1.1.4'
Cl 0.3639 0.7018 11.4604 0.0104 7.1964 1.1662 6.2556 18.5194 1.6455 47.7784 -9.5574 'International Tables Vol C 4.2.6.8 and 6.1.1.4'
Cu -1.9646 0.5888 13.3380 3.5828 7.1676 0.2470 5.6158 11.3966 1.6735 64.8126 1.1910 'International Tables Vol C 4.2.6.8 and 6.1.1.4'

loop_
_geom_angle_atom_site_label_1
_geom_angle_site_symmetry_1
_geom_angle_atom_site_label_2
_geom_angle_atom_site_label_3
_geom_angle
_geom_angle_publ_flag
Cl1 . Cu1 N13 109.52(9) yes
Cl1 . Cu1 N20 111.94(7) yes
N13 . Cu1 N20 105.58(10) yes
Cl1 . Cu1 N27 107.77(8) yes
N13 . Cu1 N27 112.36(11) yes
N20 . Cu1 N27 109.72(10) yes
Cl101 2_676 Cl101 C100 161.6(2) yes
Cl206 3_755 Cl106 C100 167.04(17) yes
Cl106 3_745 Cl206 C204 151.8(3) yes
C12 . O11 B10 127.9(2) yes
C19 . O18 B10 128.2(2) yes
C26 . O25 B10 128.4(2) yes
C6 . N7 C8 117.1(3) yes
C6 . N7 B10 123.7(2) yes
C8 . N7 B10 119.2(2) yes
Cu1 . N13 C12 119.3(2) yes
Cu1 . N13 C14 123.1(3) yes
C12 . N13 C14 117.0(3) yes
Cu1 . N20 C19 121.21(19) yes
Cu1 . N20 C21 119.69(19) yes
C19 . N20 C21 117.9(2) yes
Cu1 . N27 C26 118.93(19) yes
Cu1 . N27 C28 123.2(2) yes
C26 . N27 C28 117.4(3) yes
C4 . N300 C301 115.7(8) yes
C4 . N300 C302 126.1(9) yes
C301 . N300 C302 117.3(9) yes
C4 . N400 C400 125.4(8) yes
C4 . N400 C401 114.9(8) yes
C400 . N400 C401 119.3(8) yes
N300 . C4 C5 113.6(5) yes
N300 . C4 C9 129.2(5) yes
C5 . C4 C9 115.9(3) yes
C4 . C5 C6 120.2(3) yes
C4 . C5 H51 120.3 no
C6 . C5 H51 119.5 no
C5 . C6 N7 123.3(3) yes
C5 . C6 H61 118.8 no
N7 . C6 H61 117.9 no
N7 . C8 C9 123.1(3) yes
N7 . C8 H81 117.9 no
C9 . C8 H81 119.0 no
C4 . C9 C8 120.4(3) yes
C4 . C9 H91 120.7 no
C8 . C9 H91 119.0 no
O11 . C12 N13 119.2(3) yes
O11 . C12 C17 118.4(3) yes
N13 . C12 C17 122.3(3) yes
N13 . C14 C15 124.0(5) yes
N13 . C14 H141 116.6 no
C15 . C14 H141 119.4 no
C14 . C15 C16 118.8(4) yes
C14 . C15 H151 120.7 no
C16 . C15 H151 120.5 no
C15 . C16 C17 118.7(4) yes
C15 . C16 H161 120.4 no
C17 . C16 H161 120.8 no
C12 . C17 C16 119.1(4) yes
C12 . C17 H171 120.1 no
C16 . C17 H171 120.8 no
O18 . C19 N20 120.2(2) yes
O18 . C19 C24 118.0(3) yes
N20 . C19 C24 121.8(3) yes
N20 . C21 C22 123.6(3) yes
N20 . C21 H211 118.4 no
C22 . C21 H211 118.0 no
C21 . C22 C23 117.9(3) yes
C21 . C22 H221 120.7 no
C23 . C22 H221 121.4 no
C22 . C23 C24 119.8(3) yes
C22 . C23 H231 119.7 no
C24 . C23 H231 120.4 no
C19 . C24 C23 119.0(3) yes
C19 . C24 H241 119.4 no
C23 . C24 H241 121.5 no
O25 . C26 N27 118.3(2) yes
O25 . C26 C31 118.3(3) yes
N27 . C26 C31 123.3(3) yes
N27 . C28 C29 123.2(3) yes
N27 . C28 H281 117.1 no
C29 . C28 H281 119.7 no
C28 . C29 C30 118.6(3) yes
C28 . C29 H291 120.2 no
C30 . C29 H291 121.2 no
C29 . C30 C31 119.0(3) yes
C29 . C30 H301 121.2 no
C31 . C30 H301 119.8 no
C26 . C31 C30 118.5(3) yes
C26 . C31 H311 120.7 no
C30 . C31 H311 120.8 no
Cl102 . C100 Cl101 102.9(2) yes
Cl102 . C100 Cl103 109.6(2) yes
Cl101 . C100 Cl103 111.5(2) yes
Cl102 . C100 H1001 110.6 no
Cl101 . C100 H1001 110.8 no
Cl103 . C100 H1001 111.1 no
Cl201 . C200 Cl203 109.4(4) yes
Cl201 . C200 Cl202 109.4(4) yes
Cl203 . C200 Cl202 110.4(5) yes
Cl201 . C200 H2001 109.4 no
Cl203 . C200 H2001 110.4 no
Cl202 . C200 H2001 107.8 no
Cl206 . C204 Cl207 110.1(5) yes
Cl206 . C204 Cl205 113.9(6) yes
Cl207 . C204 Cl205 112.5(5) yes
Cl206 . C204 H2041 107.3 no
Cl207 . C204 H2041 105.9 no
Cl205 . C204 H2041 106.7 no
N300 . C301 H3011 109.2 no
N300 . C301 H3013 109.7 no
H3011 . C301 H3013 109.5 no
N300 . C301 H3012 109.6 no
H3011 . C301 H3012 109.6 no
H3013 . C301 H3012 109.3 no
N300 . C302 H3021 109.9 no
N300 . C302 H3022 109.2 no
H3021 . C302 H3022 109.2 no
N300 . C302 H3023 110.4 no
H3021 . C302 H3023 109.4 no
H3022 . C302 H3023 108.8 no
N400 . C400 H4002 108.5 no
N400 . C400 H4001 109.9 no
H4002 . C400 H4001 110.0 no
N400 . C400 H4003 109.0 no
H4002 . C400 H4003 110.0 no
H4001 . C400 H4003 109.4 no
N400 . C401 H4012 110.6 no
N400 . C401 H4011 110.1 no
H4012 . C401 H4011 108.2 no
N400 . C401 H4013 110.6 no
H4012 . C401 H4013 109.0 no
H4011 . C401 H4013 108.2 no
N7 . B10 O18 104.9(2) yes
N7 . B10 O11 103.2(2) yes
O18 . B10 O11 113.5(2) yes
N7 . B10 O25 104.7(2) yes
O18 . B10 O25 113.3(2) yes
O11 . B10 O25 115.6(2) yes

loop_
_geom_bond_atom_site_label_1
_geom_bond_atom_site_label_2
_geom_bond_site_symmetry_2
_geom_bond_distance
_geom_bond_publ_flag
Cu1 Cl1 . 2.3033(9) yes
Cu1 N13 . 2.034(3) yes
Cu1 N20 . 2.036(2) yes
Cu1 N27 . 2.025(2) yes
Cl101 Cl101 2_676 2.438(3) yes
Cl101 C100 . 1.816(4) yes
Cl102 C100 . 1.869(5) yes
Cl103 C100 . 1.662(4) yes
Cl104 C100 . 1.588(5) yes
Cl105 C100 . 1.728(4) yes
Cl106 Cl206 3_755 2.421(3) yes
Cl106 C100 . 1.897(5) yes
Cl201 C200 . 1.771(9) yes
Cl202 C200 . 1.743(8) yes
Cl203 C200 . 1.758(8) yes
Cl205 C204 . 1.671(9) yes
Cl206 C204 . 1.811(8) yes
Cl207 C204 . 1.705(9) yes
O11 C12 . 1.348(4) yes
O11 B10 . 1.457(4) yes
O18 C19 . 1.339(3) yes
O18 B10 . 1.461(3) yes
O25 C26 . 1.348(3) yes
O25 B10 . 1.443(4) yes
N7 C6 . 1.349(4) yes
N7 C8 . 1.354(4) yes
N7 B10 . 1.609(4) yes
N13 C12 . 1.326(5) yes
N13 C14 . 1.354(5) yes
N20 C19 . 1.338(4) yes
N20 C21 . 1.358(4) yes
N27 C26 . 1.333(4) yes
N27 C28 . 1.357(4) yes
N300 C4 . 1.434(11) yes
N300 C301 . 1.462(12) yes
N300 C302 . 1.458(15) yes
N400 C4 . 1.336(9) yes
N400 C400 . 1.471(12) yes
N400 C401 . 1.457(13) yes
C4 C5 . 1.409(5) yes
C4 C9 . 1.409(6) yes
C5 C6 . 1.363(4) yes
C5 H51 . 0.920 no
C6 H61 . 0.932 no
C8 C9 . 1.361(5) yes
C8 H81 . 0.938 no
C9 H91 . 0.927 no
C12 C17 . 1.391(5) yes
C14 C15 . 1.357(7) yes
C14 H141 . 0.926 no
C15 C16 . 1.369(8) yes
C15 H151 . 0.934 no
C16 C17 . 1.380(6) yes
C16 H161 . 0.924 no
C17 H171 . 0.924 no
C19 C24 . 1.401(4) yes
C21 C22 . 1.370(4) yes
C21 H211 . 0.943 no
C22 C23 . 1.390(5) yes
C22 H221 . 0.926 no
C23 C24 . 1.371(5) yes
C23 H231 . 0.922 no
C24 H241 . 0.927 no
C26 C31 . 1.392(4) yes
C28 C29 . 1.370(5) yes
C28 H281 . 0.925 no
C29 C30 . 1.397(6) yes
C29 H291 . 0.936 no
C30 C31 . 1.380(5) yes
C30 H301 . 0.937 no
C31 H311 . 0.936 no
C100 H1001 . 0.976 no
C200 H2001 . 0.979 no
C204 H2041 . 0.984 no
C301 H3011 . 0.959 no
C301 H3013 . 0.960 no
C301 H3012 . 0.960 no
C302 H3021 . 0.964 no
C302 H3022 . 0.958 no
C302 H3023 . 0.956 no
C400 H4002 . 0.962 no
C400 H4001 . 0.960 no
C400 H4003 . 0.960 no
C401 H4012 . 0.964 no
C401 H4011 . 0.956 no
C401 H4013 . 0.963 no
